data_7005287
loop_
_publ_author_name
'Overgaard, Jacob'
'Turel, Iztok'
'Hibbs, David E.'

_publ_section_title
;
 Experimental electron density study of a complex between copper(II)
 and the antibacterial quinolone family member ciprofloxacin.
;
_journal_issue 21
_journal_name_full 'Dalton transactions (Cambridge, England : 2003)'
_journal_page_first 2171
_journal_page_last 2178
_journal_paper_doi 10.1039/b700248c
_journal_year 2007
_space_group_IT_number 14
_symmetry_space_group_name_Hall '-P 2ybc'
_symmetry_space_group_name_H-M 'P 1 21/c 1'
_cell_angle_alpha 90.000
_cell_angle_beta 92.580
_cell_angle_gamma 90.000
_cell_length_a 14.8684
_cell_length_b 14.8724
_cell_length_c 10.3644
_cell_volume 2289.544
_cod_data_source_file b700248c.txt
_cod_data_source_block CUCF
_cod_database_code 7005287

loop_
_symmetry_equiv_pos_site_id
_symmetry_equiv_pos_as_xyz
1 +X,+Y,+Z
2 -X,1/2+Y,1/2-Z
3 -X,-Y,-Z
4 +X,1/2-Y,1/2+Z

loop_
_atom_local_axes_label
_atom_local_axes_atom0
_atom_local_axes_ax1
_atom_local_axes_atom1
_atom_local_axes_atom2
_atom_local_axes_ax2
CU O(1) X CU O(3) Y
S O(5) X S O(6) Y
F C(7) Z F C(6) Y
O(1) C(31) X O(1) CU Y
O(2) C(31) X O(2) O(1) Y
O(3) C(4) X O(3) CU Y
O(8) CU Z O(8) H(8A) Y
O(9) CU Z O(9) H(9A) Y
O(10) CU Z O(10) H(10B) Y
O(4) S Z O(4) H(8B) Y
O(5) S Z O(5) O(6) Y
O(6) S Z O(6) H(12D) Y
O(7) S Z O(7) H(10A) Y
O(11) H(11B) X O(11) H(11A) Y
O(12) H(12C) X O(12) H(12D) Y
N(1) C(2) X N(1) C(10) Y
N(81) C(8) X N(81) C(86) Y
N(84) H(84A) X N(84) H(84B) Y
C(2) C(3) X C(2) N(1) Y
C(3) C(2) X C(3) C(4) Y
C(4) O(3) X C(4) C(3) Y
C(5) C(10) X C(5) C(6) Y
C(6) H(6) X C(6) C(7) Y
C(7) F X C(7) C(6) Y
C(8) N(81) X C(8) C(9) Y
C(9) H(9) X C(9) C(8) Y
C(10) N(1) X C(10) C(9) Y
C(11) H(11) X C(11) N(1) Y
C(12) C(11) X C(12) C(13) Y
C(13) C(12) X C(13) C(11) Y
C(31) O(2) X C(31) O(1) Y
C(82) H(82B) X C(82) H(82A) Y
C(83) H(83A) X C(83) H(83B) Y
C(85) H(85B) X C(85) H(85A) Y
C(86) H(86B) X C(86) H(86A) Y
H(8A) O(8) Z H(8A) H(8B) Y
H(8B) O(8) Z H(8B) H(8A) Y
H(9A) O(9) Z H(9A) H(9B) Y
H(9B) O(9) Z H(9B) H(9A) Y
H(10A) O(10) Z H(10A) H(10B) Y
H(10B) O(10) Z H(10B) H(10A) Y
H(2) C(2) Z H(2) N(1) Y
H(6) C(6) Z H(6) C(7) Y
H(9) C(9) Z H(9) C(8) Y
H(11) C(11) Z H(11) N(1) Y
H(12A) C(12) Z H(12A) H(12B) Y
H(12B) C(12) Z H(12B) H(12A) Y
H(13A) C(13) Z H(13A) H(13B) Y
H(13B) C(13) Z H(13B) H(13A) Y
H(84A) N(84) Z H(84A) H(84B) Y
H(84B) N(84) Z H(84B) H(84A) Y
H(82A) C(82) Z H(82A) H(82B) Y
H(82B) C(82) Z H(82B) H(82A) Y
H(83A) C(83) Z H(83A) H(83B) Y
H(83B) C(83) Z H(83B) H(83A) Y
H(85A) C(85) Z H(85A) H(85B) Y
H(85B) C(85) Z H(85B) H(85A) Y
H(86A) C(86) Z H(86A) H(86B) Y
H(86B) C(86) Z H(86B) H(86A) Y
H(11A) O(11) Z H(11A) H(11B) Y
H(11B) O(11) Z H(11B) H(11A) Y
H(12C) O(12) Z H(12C) H(12D) Y
H(12D) O(12) Z H(12D) H(12C) Y

loop_
_atom_rho_multipole_label
_atom_rho_multipole_coeff_Pv
_atom_rho_multipole_coeff_P00
_atom_rho_multipole_coeff_P11
_atom_rho_multipole_coeff_P1-1
_atom_rho_multipole_coeff_P10
_atom_rho_multipole_coeff_P20
_atom_rho_multipole_coeff_P21
_atom_rho_multipole_coeff_P2-1
_atom_rho_multipole_coeff_P22
_atom_rho_multipole_coeff_P2-2
_atom_rho_multipole_coeff_P30
_atom_rho_multipole_coeff_P31
_atom_rho_multipole_coeff_P3-1
_atom_rho_multipole_coeff_P32
_atom_rho_multipole_coeff_P3-2
_atom_rho_multipole_coeff_P33
_atom_rho_multipole_coeff_P3-3
_atom_rho_multipole_coeff_P40
_atom_rho_multipole_coeff_P41
_atom_rho_multipole_coeff_P4-1
_atom_rho_multipole_coeff_P42
_atom_rho_multipole_coeff_P4-2
_atom_rho_multipole_coeff_P43
_atom_rho_multipole_coeff_P4-3
_atom_rho_multipole_coeff_P44
_atom_rho_multipole_coeff_P4-4
_atom_rho_multipole_kappa_prime
_atom_rho_multipole_kappa_dprime0
_atom_rho_multipole_kappa_dprime1
_atom_rho_multipole_kappa_dprime2
_atom_rho_multipole_kappa_dprime3
_atom_rho_multipole_kappa_dprime4
CU 9.688(18) 0.00 -0.051(6) -0.024(6) 0.021(7) 0.188(9) 0.242(9) -0.064(8) 0.149(8) -0.130(8) 0.003(6) -0.013(5) -0.010(5) 0.032(5) -0.010(5) -0.013(5) -0.013(5) 0.016(8) -0.006(8) 0.062(7) -0.031(8) -0.124(7) -0.083(7) 0.044(7) -0.307(7) -0.004(7) 0.9547(13) 0.80 0.80 0.80 0.80 0.80
S 5.73(5) 0.00 -0.024(14) 0.075(14) -0.134(14) -0.027(13) 0.020(11) 0.172(12) -0.094(12) 0.017(11) -0.013(14) -0.380(13) -0.470(15) 0.031(13) -0.013(13) 0.464(14) -0.068(12) 0.068(13) 0.075(12) 0.033(12) -0.073(12) 0.150(13) 0.021(12) -0.002(11) 0.060(11) 0.154(11) 1.037(3) 1.20 1.20 1.20 1.20 1.20
F 7.41(2) 0.00 -0.038(11) -0.005(8) -0.012(9) -0.071(10) 0.051(11) 0.025(9) 0.010(11) 0.034(10) 0.021(7) 0.013(7) -0.001(6) 0.035(6) -0.002(6) -0.007(6) 0.012(6) 0.00 0.00 0.00 0.00 0.00 0.00 0.00 0.00 0.00 0.9837(19) 0.98 0.98 0.98 0.98 0.98
O(1) 6.599(16) 0.00 -0.060(8) 0.036(8) -0.015(9) -0.041(9) -0.011(8) 0.023(8) -0.076(8) -0.015(7) 0.006(7) -0.010(7) -0.004(7) -0.002(7) -0.029(7) 0.080(6) -0.011(6) 0.00 0.00 0.00 0.00 0.00 0.00 0.00 0.00 0.00 0.9692(7) 0.93 0.93 0.93 0.93 0.93
O(2) 6.600(17) 0.00 0.004(10) 0.007(8) -0.005(10) -0.056(11) -0.038(10) 0.013(9) -0.022(9) -0.017(8) 0.017(8) -0.002(8) -0.019(7) -0.012(7) 0.004(7) 0.048(7) -0.012(7) 0.00 0.00 0.00 0.00 0.00 0.00 0.00 0.00 0.00 0.9692(7) 0.93 0.93 0.93 0.93 0.93
O(3) 6.666(16) 0.00 -0.059(8) -0.017(8) 0.018(9) -0.017(9) -0.009(8) -0.074(8) -0.048(8) -0.003(8) 0.002(7) -0.015(7) 0.004(7) 0.006(7) 0.014(7) 0.067(6) 0.003(6) 0.00 0.00 0.00 0.00 0.00 0.00 0.00 0.00 0.00 0.9692(7) 0.93 0.93 0.93 0.93 0.93
O(8) 6.545(17) 0.00 -0.002(9) 0.015(9) 0.019(7) -0.009(8) -0.034(8) -0.002(8) 0.023(9) 0.003(9) 0.078(7) 0.030(6) 0.019(6) 0.046(7) -0.041(7) 0.018(7) -0.052(7) 0.00 0.00 0.00 0.00 0.00 0.00 0.00 0.00 0.00 0.9692(7) 0.93 0.93 0.93 0.93 0.93
O(9) 6.607(17) 0.00 -0.012(9) 0.001(8) 0.028(8) 0.018(8) 0.049(8) 0.034(8) 0.033(8) 0.022(8) 0.089(7) -0.013(7) 0.001(6) 0.010(7) 0.048(7) 0.011(6) -0.079(7) 0.00 0.00 0.00 0.00 0.00 0.00 0.00 0.00 0.00 0.9692(7) 0.93 0.93 0.93 0.93 0.93
O(10) 6.691(17) 0.00 -0.062(9) -0.038(8) 0.007(9) -0.008(9) 0.035(8) -0.010(8) 0.045(8) -0.039(8) 0.073(7) 0.016(7) 0.005(7) 0.052(7) -0.049(7) 0.012(7) -0.026(7) 0.00 0.00 0.00 0.00 0.00 0.00 0.00 0.00 0.00 0.9692(7) 0.93 0.93 0.93 0.93 0.93
O(4) 6.341(18) 0.00 -0.010(8) -0.015(9) -0.081(10) -0.074(10) 0.011(8) -0.047(9) 0.003(8) -0.032(8) -0.014(8) 0.013(7) 0.015(7) -0.001(7) -0.014(7) 0.003(7) -0.006(7) 0.00 0.00 0.00 0.00 0.00 0.00 0.00 0.00 0.00 0.9692(7) 0.93 0.93 0.93 0.93 0.93
O(5) 6.431(17) 0.00 -0.017(9) 0.067(9) -0.078(10) -0.111(9) -0.006(9) -0.022(8) -0.039(9) 0.004(9) 0.004(7) 0.030(7) -0.066(7) -0.008(7) -0.007(7) 0.033(7) 0.015(7) 0.00 0.00 0.00 0.00 0.00 0.00 0.00 0.00 0.00 0.9692(7) 0.93 0.93 0.93 0.93 0.93
O(6) 6.389(18) 0.00 -0.018(11) -0.003(9) -0.092(10) -0.069(10) 0.031(10) -0.036(9) -0.003(10) -0.048(10) -0.007(8) 0.011(8) -0.013(7) 0.002(8) -0.023(8) -0.028(8) 0.017(8) 0.00 0.00 0.00 0.00 0.00 0.00 0.00 0.00 0.00 0.9692(7) 0.93 0.93 0.93 0.93 0.93
O(7) 6.461(19) 0.00 -0.080(10) 0.009(10) 0.022(11) -0.090(11) 0.027(10) -0.040(10) 0.050(10) -0.015(10) -0.048(8) 0.037(8) -0.013(8) 0.026(8) -0.087(8) -0.040(7) 0.040(8) 0.00 0.00 0.00 0.00 0.00 0.00 0.00 0.00 0.00 0.9692(7) 0.93 0.93 0.93 0.93 0.93
O(11) 6.590(16) 0.00 -0.026(8) -0.018(9) 0.010(9) -0.015(9) -0.029(8) -0.016(9) 0.022(8) -0.034(8) 0.011(8) -0.021(7) -0.016(7) 0.011(7) 0.021(7) 0.072(7) -0.018(7) 0.00 0.00 0.00 0.00 0.00 0.00 0.00 0.00 0.00 0.9692(7) 0.93 0.93 0.93 0.93 0.93
O(12) 6.633(18) 0.00 -0.005(10) 0.074(10) -0.273(12) 0.025(12) 0.000(11) -0.008(11) 0.000(9) -0.032(9) -0.117(9) 0.003(9) 0.081(9) 0.019(8) -0.018(8) 0.099(7) -0.025(7) 0.00 0.00 0.00 0.00 0.00 0.00 0.00 0.00 0.00 0.9692(7) 0.93 0.93 0.93 0.93 0.93
N(1) 5.39(3) 0.00 0.005(10) 0.017(10) -0.012(10) -0.054(10) -0.026(8) 0.018(9) 0.031(9) -0.033(9) -0.020(9) 0.005(9) 0.000(9) 0.011(9) 0.003(9) 0.247(9) 0.010(9) 0.00 0.00 0.00 0.00 0.00 0.00 0.00 0.00 0.00 0.9908(17) 0.88 0.88 0.88 0.88 0.88
N(81) 5.32(3) 0.00 -0.019(9) -0.025(10) 0.032(10) 0.031(9) 0.006(8) -0.016(9) -0.005(8) 0.040(9) 0.054(9) -0.009(9) -0.068(9) 0.035(9) -0.077(9) 0.182(9) -0.017(9) 0.00 0.00 0.00 0.00 0.00 0.00 0.00 0.00 0.00 0.9908(17) 0.88 0.88 0.88 0.88 0.88
N(84) 5.42(3) 0.00 0.032(9) 0.059(11) -0.027(11) -0.021(11) 0.021(9) 0.041(10) 0.013(8) 0.013(9) 0.009(10) -0.135(9) -0.192(10) -0.014(9) 0.021(9) 0.184(9) -0.062(8) 0.00 0.00 0.00 0.00 0.00 0.00 0.00 0.00 0.00 0.9908(17) 0.88 0.88 0.88 0.88 0.88
C(2) 3.97(3) 0.00 0.079(12) -0.037(12) -0.007(11) -0.226(11) -0.013(10) 0.031(9) 0.034(10) 0.048(10) 0.006(11) 0.007(11) 0.022(10) -0.011(10) 0.009(10) 0.279(11) 0.018(11) 0.00 0.00 0.00 0.00 0.00 0.00 0.00 0.00 0.00 1.0281(12) 0.95 0.95 0.95 0.95 0.95
C(3) 4.01(2) 0.00 0.021(12) 0.032(11) 0.014(11) -0.136(11) 0.004(9) -0.034(9) -0.028(10) 0.009(10) -0.008(11) 0.025(11) 0.010(10) -0.031(11) 0.007(10) 0.249(11) 0.017(12) 0.00 0.00 0.00 0.00 0.00 0.00 0.00 0.00 0.00 1.0281(12) 0.95 0.95 0.95 0.95 0.95
C(4) 3.82(2) 0.00 -0.049(11) -0.001(11) -0.007(11) -0.249(10) -0.009(9) 0.039(9) -0.029(10) 0.004(10) -0.015(11) -0.008(11) 0.006(10) -0.003(10) 0.021(10) 0.315(11) 0.050(12) 0.00 0.00 0.00 0.00 0.00 0.00 0.00 0.00 0.00 1.0281(12) 0.95 0.95 0.95 0.95 0.95
C(5) 4.05(2) 0.00 0.020(11) 0.001(11) -0.006(11) -0.159(10) -0.003(9) -0.040(9) -0.018(10) -0.029(10) 0.021(11) -0.003(10) -0.012(10) -0.003(10) -0.015(10) 0.262(11) -0.015(12) 0.00 0.00 0.00 0.00 0.00 0.00 0.00 0.00 0.00 1.0281(12) 0.95 0.95 0.95 0.95 0.95
C(6) 3.99(3) 0.00 -0.019(12) 0.001(12) 0.013(11) -0.180(11) 0.005(9) 0.046(10) -0.022(10) 0.013(10) 0.019(11) -0.012(10) 0.004(11) 0.014(10) -0.002(11) 0.258(11) -0.005(11) 0.00 0.00 0.00 0.00 0.00 0.00 0.00 0.00 0.00 1.0281(12) 0.95 0.95 0.95 0.95 0.95
C(7) 3.91(2) 0.00 -0.155(12) 0.041(11) 0.019(11) -0.136(11) -0.038(10) 0.001(9) -0.117(10) -0.028(10) 0.007(11) -0.071(11) 0.022(10) 0.003(11) 0.009(10) 0.313(11) -0.011(12) 0.00 0.00 0.00 0.00 0.00 0.00 0.00 0.00 0.00 1.0281(12) 0.95 0.95 0.95 0.95 0.95
C(8) 4.01(2) 0.00 -0.021(11) 0.043(12) 0.032(11) -0.181(10) 0.058(9) -0.029(10) -0.014(10) -0.042(10) -0.006(11) -0.030(10) 0.028(11) 0.012(10) -0.003(11) 0.289(11) 0.047(12) 0.00 0.00 0.00 0.00 0.00 0.00 0.00 0.00 0.00 1.0281(12) 0.95 0.95 0.95 0.95 0.95
C(9) 4.12(3) 0.00 -0.014(12) 0.033(12) -0.018(11) -0.173(11) 0.023(9) -0.032(9) -0.029(10) -0.015(10) 0.008(11) -0.008(10) -0.010(10) -0.006(10) -0.009(10) 0.257(11) -0.011(11) 0.00 0.00 0.00 0.00 0.00 0.00 0.00 0.00 0.00 1.0281(12) 0.95 0.95 0.95 0.95 0.95
C(10) 4.00(3) 0.00 -0.101(12) 0.002(11) -0.010(11) -0.186(10) 0.041(10) -0.013(9) -0.072(10) -0.037(10) -0.013(11) -0.007(11) 0.004(10) 0.002(10) 0.014(10) 0.258(11) 0.003(12) 0.00 0.00 0.00 0.00 0.00 0.00 0.00 0.00 0.00 1.0281(12) 0.95 0.95 0.95 0.95 0.95
C(11) 4.06(2) 0.00 0.106(11) -0.086(12) -0.013(11) 0.064(10) -0.011(10) -0.004(10) 0.061(10) 0.076(11) -0.019(11) -0.122(11) -0.184(11) -0.010(11) 0.002(12) 0.235(11) -0.027(11) 0.00 0.00 0.00 0.00 0.00 0.00 0.00 0.00 0.00 1.0281(12) 0.95 0.95 0.95 0.95 0.95
C(12) 4.00(3) 0.00 -0.013(13) -0.009(12) -0.022(11) 0.030(12) 0.018(11) 0.010(11) 0.020(12) 0.083(11) -0.018(12) -0.238(12) -0.153(12) -0.019(12) 0.004(12) -0.016(12) -0.128(11) 0.00 0.00 0.00 0.00 0.00 0.00 0.00 0.00 0.00 1.0281(12) 0.95 0.95 0.95 0.95 0.95
C(13) 3.99(3) 0.00 -0.017(12) -0.017(12) -0.011(11) 0.023(11) -0.027(11) -0.021(11) 0.081(12) 0.035(11) 0.039(12) -0.240(12) -0.120(11) 0.001(12) 0.020(12) 0.016(12) -0.086(11) 0.00 0.00 0.00 0.00 0.00 0.00 0.00 0.00 0.00 1.0281(12) 0.95 0.95 0.95 0.95 0.95
C(31) 3.75(2) 0.00 0.041(12) -0.015(10) 0.009(11) -0.270(11) -0.044(10) -0.009(9) 0.064(11) -0.019(10) -0.002(11) 0.027(11) 0.019(10) -0.023(11) -0.011(11) 0.319(12) 0.069(12) 0.00 0.00 0.00 0.00 0.00 0.00 0.00 0.00 0.00 1.0281(12) 0.95 0.95 0.95 0.95 0.95
C(82) 3.96(3) 0.00 0.068(12) 0.039(10) 0.012(11) -0.015(10) -0.021(10) -0.036(10) -0.027(10) -0.007(10) -0.021(11) -0.145(11) -0.217(11) 0.012(11) -0.005(11) 0.176(11) -0.047(10) 0.00 0.00 0.00 0.00 0.00 0.00 0.00 0.00 0.00 1.0281(12) 0.95 0.95 0.95 0.95 0.95
C(83) 3.92(3) 0.00 0.075(11) 0.049(11) -0.060(11) -0.091(11) 0.055(10) 0.062(10) 0.041(10) -0.020(10) 0.024(12) -0.152(11) -0.212(11) -0.014(11) -0.001(11) 0.197(11) -0.058(10) 0.00 0.00 0.00 0.00 0.00 0.00 0.00 0.00 0.00 1.0281(12) 0.95 0.95 0.95 0.95 0.95
C(85) 3.87(2) 0.00 0.049(10) 0.085(11) 0.051(11) -0.037(10) -0.052(10) -0.043(10) -0.012(10) -0.021(10) -0.024(11) -0.139(11) -0.233(11) -0.009(11) 0.019(11) 0.185(11) -0.055(10) 0.00 0.00 0.00 0.00 0.00 0.00 0.00 0.00 0.00 1.0281(12) 0.95 0.95 0.95 0.95 0.95
C(86) 3.93(2) 0.00 0.048(11) 0.048(11) 0.039(10) -0.059(10) -0.041(9) -0.054(9) 0.061(10) -0.009(10) -0.005(11) -0.167(10) -0.229(10) 0.002(10) -0.014(10) 0.155(10) -0.082(10) 0.00 0.00 0.00 0.00 0.00 0.00 0.00 0.00 0.00 1.0281(12) 0.95 0.95 0.95 0.95 0.95
H(8A) 0.683(7) 0.00 0.00 0.00 0.146(4) 0.00 0.00 0.00 0.00 0.00 0.00 0.00 0.00 0.00 0.00 0.00 0.00 0.00 0.00 0.00 0.00 0.00 0.00 0.00 0.00 0.00 1.18 1.20 1.20 1.20 1.20 1.20
H(8B) 0.68 0.00 0.00 0.00 0.15 0.00 0.00 0.00 0.00 0.00 0.00 0.00 0.00 0.00 0.00 0.00 0.00 0.00 0.00 0.00 0.00 0.00 0.00 0.00 0.00 0.00 1.18 1.20 1.20 1.20 1.20 1.20
H(9A) 0.68 0.00 0.00 0.00 0.15 0.00 0.00 0.00 0.00 0.00 0.00 0.00 0.00 0.00 0.00 0.00 0.00 0.00 0.00 0.00 0.00 0.00 0.00 0.00 0.00 0.00 1.18 1.20 1.20 1.20 1.20 1.20
H(9B) 0.68 0.00 0.00 0.00 0.15 0.00 0.00 0.00 0.00 0.00 0.00 0.00 0.00 0.00 0.00 0.00 0.00 0.00 0.00 0.00 0.00 0.00 0.00 0.00 0.00 0.00 1.18 1.20 1.20 1.20 1.20 1.20
H(10A) 0.68 0.00 0.00 0.00 0.15 0.00 0.00 0.00 0.00 0.00 0.00 0.00 0.00 0.00 0.00 0.00 0.00 0.00 0.00 0.00 0.00 0.00 0.00 0.00 0.00 0.00 1.18 1.20 1.20 1.20 1.20 1.20
H(10B) 0.68 0.00 0.00 0.00 0.15 0.00 0.00 0.00 0.00 0.00 0.00 0.00 0.00 0.00 0.00 0.00 0.00 0.00 0.00 0.00 0.00 0.00 0.00 0.00 0.00 0.00 1.18 1.20 1.20 1.20 1.20 1.20
H(2) 0.902(16) 0.00 0.00 0.00 0.181(9) 0.00 0.00 0.00 0.00 0.00 0.00 0.00 0.00 0.00 0.00 0.00 0.00 0.00 0.00 0.00 0.00 0.00 0.00 0.00 0.00 0.00 1.18 1.20 1.20 1.20 1.20 1.20
H(6) 0.90 0.00 0.00 0.00 0.18 0.00 0.00 0.00 0.00 0.00 0.00 0.00 0.00 0.00 0.00 0.00 0.00 0.00 0.00 0.00 0.00 0.00 0.00 0.00 0.00 0.00 1.18 1.20 1.20 1.20 1.20 1.20
H(9) 0.90 0.00 0.00 0.00 0.18 0.00 0.00 0.00 0.00 0.00 0.00 0.00 0.00 0.00 0.00 0.00 0.00 0.00 0.00 0.00 0.00 0.00 0.00 0.00 0.00 0.00 1.18 1.20 1.20 1.20 1.20 1.20
H(11) 0.877(8) 0.00 0.00 0.00 0.165(4) 0.00 0.00 0.00 0.00 0.00 0.00 0.00 0.00 0.00 0.00 0.00 0.00 0.00 0.00 0.00 0.00 0.00 0.00 0.00 0.00 0.00 1.18 1.20 1.20 1.20 1.20 1.20
H(12A) 0.88 0.00 0.00 0.00 0.17 0.00 0.00 0.00 0.00 0.00 0.00 0.00 0.00 0.00 0.00 0.00 0.00 0.00 0.00 0.00 0.00 0.00 0.00 0.00 0.00 0.00 1.18 1.20 1.20 1.20 1.20 1.20
H(12B) 0.88 0.00 0.00 0.00 0.17 0.00 0.00 0.00 0.00 0.00 0.00 0.00 0.00 0.00 0.00 0.00 0.00 0.00 0.00 0.00 0.00 0.00 0.00 0.00 0.00 0.00 1.18 1.20 1.20 1.20 1.20 1.20
H(13A) 0.88 0.00 0.00 0.00 0.17 0.00 0.00 0.00 0.00 0.00 0.00 0.00 0.00 0.00 0.00 0.00 0.00 0.00 0.00 0.00 0.00 0.00 0.00 0.00 0.00 0.00 1.18 1.20 1.20 1.20 1.20 1.20
H(13B) 0.88 0.00 0.00 0.00 0.17 0.00 0.00 0.00 0.00 0.00 0.00 0.00 0.00 0.00 0.00 0.00 0.00 0.00 0.00 0.00 0.00 0.00 0.00 0.00 0.00 0.00 1.18 1.20 1.20 1.20 1.20 1.20
H(84A) 0.595(15) 0.00 0.00 0.00 0.115(9) 0.00 0.00 0.00 0.00 0.00 0.00 0.00 0.00 0.00 0.00 0.00 0.00 0.00 0.00 0.00 0.00 0.00 0.00 0.00 0.00 0.00 1.18 1.20 1.20 1.20 1.20 1.20
H(84B) 0.60 0.00 0.00 0.00 0.12 0.00 0.00 0.00 0.00 0.00 0.00 0.00 0.00 0.00 0.00 0.00 0.00 0.00 0.00 0.00 0.00 0.00 0.00 0.00 0.00 0.00 1.18 1.20 1.20 1.20 1.20 1.20
H(82A) 0.88 0.00 0.00 0.00 0.17 0.00 0.00 0.00 0.00 0.00 0.00 0.00 0.00 0.00 0.00 0.00 0.00 0.00 0.00 0.00 0.00 0.00 0.00 0.00 0.00 0.00 1.18 1.20 1.20 1.20 1.20 1.20
H(82B) 0.88 0.00 0.00 0.00 0.17 0.00 0.00 0.00 0.00 0.00 0.00 0.00 0.00 0.00 0.00 0.00 0.00 0.00 0.00 0.00 0.00 0.00 0.00 0.00 0.00 0.00 1.18 1.20 1.20 1.20 1.20 1.20
H(83A) 0.88 0.00 0.00 0.00 0.17 0.00 0.00 0.00 0.00 0.00 0.00 0.00 0.00 0.00 0.00 0.00 0.00 0.00 0.00 0.00 0.00 0.00 0.00 0.00 0.00 0.00 1.18 1.20 1.20 1.20 1.20 1.20
H(83B) 0.88 0.00 0.00 0.00 0.17 0.00 0.00 0.00 0.00 0.00 0.00 0.00 0.00 0.00 0.00 0.00 0.00 0.00 0.00 0.00 0.00 0.00 0.00 0.00 0.00 0.00 1.18 1.20 1.20 1.20 1.20 1.20
H(85A) 0.88 0.00 0.00 0.00 0.17 0.00 0.00 0.00 0.00 0.00 0.00 0.00 0.00 0.00 0.00 0.00 0.00 0.00 0.00 0.00 0.00 0.00 0.00 0.00 0.00 0.00 1.18 1.20 1.20 1.20 1.20 1.20
H(85B) 0.88 0.00 0.00 0.00 0.17 0.00 0.00 0.00 0.00 0.00 0.00 0.00 0.00 0.00 0.00 0.00 0.00 0.00 0.00 0.00 0.00 0.00 0.00 0.00 0.00 0.00 1.18 1.20 1.20 1.20 1.20 1.20
H(86A) 0.88 0.00 0.00 0.00 0.17 0.00 0.00 0.00 0.00 0.00 0.00 0.00 0.00 0.00 0.00 0.00 0.00 0.00 0.00 0.00 0.00 0.00 0.00 0.00 0.00 0.00 1.18 1.20 1.20 1.20 1.20 1.20
H(86B) 0.88 0.00 0.00 0.00 0.17 0.00 0.00 0.00 0.00 0.00 0.00 0.00 0.00 0.00 0.00 0.00 0.00 0.00 0.00 0.00 0.00 0.00 0.00 0.00 0.00 0.00 1.18 1.20 1.20 1.20 1.20 1.20
H(11A) 0.68 0.00 0.00 0.00 0.15 0.00 0.00 0.00 0.00 0.00 0.00 0.00 0.00 0.00 0.00 0.00 0.00 0.00 0.00 0.00 0.00 0.00 0.00 0.00 0.00 0.00 1.18 1.20 1.20 1.20 1.20 1.20
H(11B) 0.68 0.00 0.00 0.00 0.15 0.00 0.00 0.00 0.00 0.00 0.00 0.00 0.00 0.00 0.00 0.00 0.00 0.00 0.00 0.00 0.00 0.00 0.00 0.00 0.00 0.00 1.18 1.20 1.20 1.20 1.20 1.20
H(12C) 0.68 0.00 0.00 0.00 0.15 0.00 0.00 0.00 0.00 0.00 0.00 0.00 0.00 0.00 0.00 0.00 0.00 0.00 0.00 0.00 0.00 0.00 0.00 0.00 0.00 0.00 1.18 1.20 1.20 1.20 1.20 1.20
H(12D) 0.68 0.00 0.00 0.00 0.15 0.00 0.00 0.00 0.00 0.00 0.00 0.00 0.00 0.00 0.00 0.00 0.00 0.00 0.00 0.00 0.00 0.00 0.00 0.00 0.00 0.00 1.18 1.20 1.20 1.20 1.20 1.20

loop_
_atom_site_aniso_label
_atom_site_aniso_U_11
_atom_site_aniso_U_22
_atom_site_aniso_U_33
_atom_site_aniso_U_12
_atom_site_aniso_U_13
_atom_site_aniso_U_23
CU 0.00679(2) 0.01009(2) 0.00823(2) 0.00030(2) -0.00086(1) 0.00012(2)
S 0.00769(2) 0.01083(3) 0.00894(2) 0.00106(2) -0.00047(1) 0.00008(2)
F 0.0125(1) 0.0193(2) 0.0167(1) -0.0027(1) -0.0021(1) 0.0096(1)
O(1) 0.00776(8) 0.01808(12) 0.00956(9) -0.00021(8) -0.00077(7) 0.00238(9)
O(2) 0.0112(1) 0.0204(1) 0.0153(1) -0.0013(1) -0.0021(1) 0.0087(1)
O(3) 0.00643(8) 0.01387(11) 0.01453(10) -0.00028(8) -0.00082(7) 0.00391(9)
O(8) 0.00873(9) 0.01866(13) 0.01285(10) 0.00131(9) -0.00095(7) 0.00327(10)
O(9) 0.01016(9) 0.01317(12) 0.01342(10) -0.00037(8) 0.00026(7) 0.00185(9)
O(10) 0.0139(1) 0.0134(1) 0.0132(1) -0.0010(1) -0.0016(1) -0.0033(1)
O(4) 0.0130(1) 0.0153(1) 0.0136(1) 0.0001(1) 0.0005(1) -0.0042(1)
O(5) 0.0116(1) 0.0170(1) 0.0155(1) 0.0057(1) -0.0008(1) 0.0002(1)
O(6) 0.0164(1) 0.0259(2) 0.0124(1) 0.0085(1) 0.0008(1) 0.0065(1)
O(7) 0.0165(1) 0.0194(2) 0.0211(1) -0.0072(1) 0.0053(1) -0.0062(1)
O(11) 0.0130(1) 0.0151(1) 0.0167(1) -0.0018(1) -0.0003(1) -0.0003(1)
O(12) 0.0295(2) 0.0176(2) 0.0205(2) -0.0093(1) 0.0096(1) -0.0073(1)
N(1) 0.00714(7) 0.01137(10) 0.01066(8) -0.00086(7) -0.00118(6) 0.00280(8)
N(81) 0.00775(7) 0.01402(11) 0.00856(8) 0.00066(7) -0.00112(6) 0.00179(8)
N(84) 0.01134(9) 0.01222(11) 0.01324(10) 0.00136(8) -0.00431(7) 0.00101(8)
C(2) 0.00794(8) 0.01228(11) 0.01109(9) -0.00049(8) -0.00125(7) 0.00285(8)
C(3) 0.00738(8) 0.01157(10) 0.00993(9) 0.00017(7) -0.00124(6) 0.00171(8)
C(4) 0.00663(8) 0.01070(10) 0.00994(8) 0.00034(7) -0.00082(6) 0.00111(8)
C(5) 0.00667(8) 0.01084(10) 0.00927(8) 0.00006(7) -0.00060(6) 0.00142(8)
C(6) 0.00751(8) 0.01259(11) 0.01068(9) -0.00039(7) -0.00018(6) 0.00256(8)
C(7) 0.00807(8) 0.01290(11) 0.01070(9) -0.00039(8) -0.00060(7) 0.00338(8)
C(8) 0.00750(8) 0.01138(10) 0.00877(8) 0.00026(7) -0.00096(6) 0.00123(8)
C(9) 0.00741(8) 0.01133(10) 0.00994(9) -0.00025(7) -0.00137(6) 0.00184(8)
C(10) 0.00688(7) 0.01035(10) 0.00917(8) -0.00024(7) -0.00097(6) 0.00142(8)
C(11) 0.00826(8) 0.01399(12) 0.01476(10) -0.00151(8) -0.00046(7) 0.00425(9)
C(12) 0.0156(1) 0.0183(1) 0.0210(1) -0.0060(1) -0.0056(1) 0.0032(1)
C(13) 0.0142(1) 0.0175(1) 0.0232(1) -0.0045(1) -0.0030(1) 0.0094(1)
C(31) 0.00814(8) 0.01327(11) 0.00956(9) 0.00062(8) -0.00088(6) 0.00186(8)
C(82) 0.01102(9) 0.01667(12) 0.00921(9) 0.00139(8) -0.00049(7) 0.00132(8)
C(83) 0.0141(1) 0.0137(1) 0.0120(1) -0.0005(1) -0.0030(1) 0.0035(1)
C(85) 0.00943(9) 0.01139(11) 0.01410(10) 0.00199(8) -0.00148(7) -0.00030(9)
C(86) 0.00836(8) 0.01171(10) 0.01073(9) 0.00081(7) -0.00102(7) 0.00098(8)

loop_
_atom_site_label
_atom_site_fract_x
_atom_site_fract_y
_atom_site_fract_z
_atom_site_occupancy
_atom_site_U_iso_or_equiv
CU 0.196062(3) 0.598536(4) 0.523326(5) 1.0000 0.008
S -0.026663(4) 0.687604(4) 0.764267(5) 1.0000 0.009
F 0.52172(2) 0.39261(3) 0.89700(4) 1.0000 0.016
O(1) 0.24851(2) 0.65204(2) 0.37667(3) 1.0000 0.012
O(2) 0.35236(2) 0.73762(3) 0.29102(3) 1.0000 0.016
O(3) 0.30869(2) 0.54612(2) 0.58804(3) 1.0000 0.012
O(8) 0.07617(2) 0.62360(3) 0.44034(3) 1.0000 0.013
O(9) 0.13362(2) 0.52428(2) 0.65283(3) 1.0000 0.012
O(10) 0.20493(2) 0.72014(2) 0.63876(3) 1.0000 0.014
O(4) -0.02664(2) 0.62462(3) 0.65306(3) 1.0000 0.014
O(5) -0.11488(2) 0.73223(3) 0.76743(3) 1.0000 0.015
O(6) -0.00852(2) 0.63667(3) 0.88462(3) 1.0000 0.018
O(7) 0.04484(3) 0.75581(3) 0.74931(4) 1.0000 0.019
O(11) 0.15318(2) 0.36217(3) 0.55492(3) 1.0000 0.015
O(12) -0.11708(3) 0.62036(3) 1.08927(4) 1.0000 0.022
N(1) 0.55717(2) 0.65648(2) 0.53077(2) 1.0000 0.010
N(81) 0.69308(2) 0.46980(2) 0.87088(2) 1.0000 0.010
N(84) 0.84977(2) 0.44246(2) 1.03730(3) 1.0000 0.012
C(2) 0.48530(2) 0.68101(2) 0.45661(3) 1.0000 0.010
C(3) 0.39937(2) 0.64762(2) 0.46912(3) 1.0000 0.010
C(4) 0.38444(2) 0.58166(2) 0.56583(2) 1.0000 0.009
C(5) 0.46319(2) 0.55338(2) 0.64323(2) 1.0000 0.009
C(6) 0.45659(2) 0.48630(2) 0.73872(3) 1.0000 0.010
C(7) 0.53123(2) 0.46043(2) 0.81171(3) 1.0000 0.011
C(8) 0.61805(2) 0.49918(2) 0.79822(2) 1.0000 0.009
C(9) 0.62403(2) 0.56477(2) 0.70253(3) 1.0000 0.010
C(10) 0.54844(2) 0.59128(2) 0.62565(2) 1.0000 0.009
C(11) 0.64592(2) 0.69287(2) 0.50962(3) 1.0000 0.012
C(12) 0.68249(2) 0.76323(3) 0.60194(4) 1.0000 0.018
C(13) 0.65551(2) 0.78791(3) 0.46444(4) 1.0000 0.018
C(31) 0.32907(2) 0.68195(2) 0.37291(3) 1.0000 0.010
C(82) 0.68672(2) 0.46398(2) 1.01193(3) 1.0000 0.012
C(83) 0.76099(2) 0.40504(2) 1.07076(3) 1.0000 0.013
C(85) 0.85660(2) 0.44749(2) 0.89414(3) 1.0000 0.012
C(86) 0.78085(2) 0.50451(2) 0.83474(3) 1.0000 0.010
H(8A) 0.07058 0.67010 0.37483 1.0000 0.021(2)
H(8B) 0.03168 0.63723 0.50312 1.0000 0.021(2)
H(9A) 0.07042 0.53998 0.65561 1.0000 0.018(2)
H(9B) 0.13628 0.46228 0.62419 1.0000 0.020(2)
H(10A) 0.15348 0.73222 0.69041 1.0000 0.018(2)
H(10B) 0.25644 0.73681 0.69440 1.0000 0.019(2)
H(2) 0.49638 0.73024 0.38200 1.0000 0.027(2)
H(6) 0.39270 0.45338 0.75205 1.0000 0.025(2)
H(9) 0.68821 0.59677 0.68798 1.0000 0.025(2)
H(11) 0.69366 0.64336 0.47428 1.0000 0.029(2)
H(12A) 0.75429 0.76062 0.63024 1.0000 0.035(2)
H(12B) 0.63638 0.78415 0.67574 1.0000 0.036(2)
H(13A) 0.59480 0.82890 0.44898 1.0000 0.029(2)
H(13B) 0.70911 0.79918 0.39720 1.0000 0.034(2)
H(84A) 0.90154 0.40336 1.07724 1.0000 0.014(2)
H(84B) 0.85899 0.50636 1.07544 1.0000 0.011(2)
H(82A) 0.62145 0.43595 1.03591 1.0000 0.024(1)
H(82B) 0.69246 0.53165 1.05310 1.0000 0.022(1)
H(83A) 0.75723 0.40445 1.17603 1.0000 0.028(2)
H(83B) 0.75648 0.33680 1.03134 1.0000 0.027(2)
H(85A) 0.85227 0.37856 0.85727 1.0000 0.024(1)
H(85B) 0.92177 0.47683 0.87250 1.0000 0.026(2)
H(86A) 0.78985 0.57453 0.86532 1.0000 0.021(1)
H(86B) 0.78480 0.50084 0.72963 1.0000 0.020(1)
H(11A) 0.13566 0.31205 0.60818 1.0000 0.019(2)
H(11B) 0.11656 0.35885 0.47522 1.0000 0.019(2)
H(12C) -0.10754 0.66318 1.15915 1.0000 0.024(2)
H(12D) -0.07405 0.63595 1.02530 1.0000 0.018(2)

loop_
_geom_angle_atom_site_label_1
_geom_angle_atom_site_label_2
_geom_angle_atom_site_label_3
_geom_angle
_geom_angle_site_symmetry_1
_geom_angle_site_symmetry_2
_geom_angle_site_symmetry_3
_geom_angle_publ_flag
O(1) CU O(3) 93.754(12) 1_555 1_555 1_555 yes
O(1) CU O(8) 88.151(12) 1_555 1_555 1_555 yes
O(1) CU O(9) 169.052(14) 1_555 1_555 1_555 yes
O(3) CU O(8) 166.583(15) 1_555 1_555 1_555 yes
O(3) CU O(9) 88.027(12) 1_555 1_555 1_555 yes
O(8) CU O(9) 87.677(13) 1_555 1_555 1_555 yes
O(4) S O(5) 109.456(19) 1_555 1_555 1_555 yes
O(4) S O(6) 109.04(2) 1_555 1_555 1_555 yes
O(4) S O(7) 108.97(2) 1_555 1_555 1_555 yes
O(5) S O(6) 110.02(2) 1_555 1_555 1_555 yes
O(5) S O(7) 109.74(2) 1_555 1_555 1_555 yes
O(6) S O(7) 109.60(3) 1_555 1_555 1_555 yes
CU O(1) C(31) 125.75(2) 1_555 1_555 1_555 yes
C(31) O(2) H(10B) 106.88(2) 1_555 1_555 4_564 yes
CU O(3) C(4) 121.82(2) 1_555 1_555 1_555 yes
CU O(8) H(8A) 119.05(2) 1_555 1_555 1_555 yes
CU O(8) H(8B) 112.08(2) 1_555 1_555 1_555 yes
H(8A) O(8) H(8B) 106.33(3) 1_555 1_555 1_555 yes
CU O(9) H(9A) 111.52(2) 1_555 1_555 1_555 yes
CU O(9) H(9B) 107.05(2) 1_555 1_555 1_555 yes
H(9A) O(9) H(9B) 106.90(3) 1_555 1_555 1_555 yes
H(10A) O(10) H(10B) 104.23(3) 1_555 1_555 1_555 yes
S O(4) H(8B) 127.84(2) 1_555 1_555 1_555 yes
S O(4) H(9A) 115.501(19) 1_555 1_555 1_555 yes
S O(4) H(11B) 116.51(2) 1_555 1_555 3_566 yes
H(8B) O(4) H(9A) 72.074(12) 1_555 1_555 1_555 yes
H(8B) O(4) H(11B) 74.399(13) 1_555 1_555 3_566 yes
H(9A) O(4) H(11B) 127.905(19) 1_555 1_555 3_566 yes
S O(5) H(11A) 119.88(2) 1_555 1_555 2_556 yes
S O(5) H(12C) 106.12(2) 1_555 1_555 4_564 yes
H(11A) O(5) H(12C) 84.266(16) 2_556 1_555 4_564 yes
S O(6) H(84A) 120.15(2) 1_555 1_555 3_667 yes
S O(6) H(12D) 127.37(2) 1_555 1_555 1_555 yes
H(84A) O(6) H(12D) 109.939(18) 3_667 1_555 1_555 yes
S O(7) H(8A) 119.43(2) 1_555 1_555 4_565 yes
S O(7) H(10A) 124.39(3) 1_555 1_555 1_555 yes
H(8A) O(7) H(10A) 102.044(19) 4_565 1_555 1_555 yes
H(9B) O(11) H(11A) 112.92(3) 1_555 1_555 1_555 yes
H(9B) O(11) H(11B) 108.70(3) 1_555 1_555 1_555 yes
H(11A) O(11) H(11B) 106.90(3) 1_555 1_555 1_555 yes
H(84B) O(12) H(12C) 136.47(4) 1_455 1_555 1_555 yes
H(84B) O(12) H(12D) 108.41(3) 1_455 1_555 1_555 yes
H(12C) O(12) H(12D) 105.94(4) 1_555 1_555 1_555 yes
C(2) N(1) C(10) 119.89(2) 1_555 1_555 1_555 yes
C(2) N(1) C(11) 121.28(3) 1_555 1_555 1_555 yes
C(10) N(1) C(11) 118.74(2) 1_555 1_555 1_555 yes
C(8) N(81) C(82) 118.12(2) 1_555 1_555 1_555 yes
C(8) N(81) C(86) 116.93(2) 1_555 1_555 1_555 yes
C(82) N(81) C(86) 111.83(2) 1_555 1_555 1_555 yes
C(83) N(84) C(85) 110.55(2) 1_555 1_555 1_555 yes
C(83) N(84) H(84A) 110.36(3) 1_555 1_555 1_555 yes
C(83) N(84) H(84B) 110.96(3) 1_555 1_555 1_555 yes
C(85) N(84) H(84A) 110.03(3) 1_555 1_555 1_555 yes
C(85) N(84) H(84B) 108.62(3) 1_555 1_555 1_555 yes
H(84A) N(84) H(84B) 106.22(2) 1_555 1_555 1_555 yes
N(1) C(2) C(3) 124.45(3) 1_555 1_555 1_555 yes
N(1) C(2) H(2) 116.81(2) 1_555 1_555 1_555 yes
C(3) C(2) H(2) 118.74(2) 1_555 1_555 1_555 yes
C(2) C(3) C(4) 119.11(2) 1_555 1_555 1_555 yes
C(2) C(3) C(31) 115.75(2) 1_555 1_555 1_555 yes
C(4) C(3) C(31) 125.08(2) 1_555 1_555 1_555 yes
O(3) C(4) C(3) 125.35(2) 1_555 1_555 1_555 yes
O(3) C(4) C(5) 118.52(3) 1_555 1_555 1_555 yes
C(3) C(4) C(5) 116.12(2) 1_555 1_555 1_555 yes
C(4) C(5) C(6) 120.82(2) 1_555 1_555 1_555 yes
C(4) C(5) C(10) 121.43(2) 1_555 1_555 1_555 yes
C(6) C(5) C(10) 117.75(2) 1_555 1_555 1_555 yes
C(5) C(6) C(7) 120.36(2) 1_555 1_555 1_555 yes
C(5) C(6) H(6) 119.86(2) 1_555 1_555 1_555 yes
C(7) C(6) H(6) 119.75(3) 1_555 1_555 1_555 yes
F C(7) C(6) 117.67(3) 1_555 1_555 1_555 yes
F C(7) C(8) 119.15(3) 1_555 1_555 1_555 yes
C(6) C(7) C(8) 123.14(3) 1_555 1_555 1_555 yes
N(81) C(8) C(7) 121.89(3) 1_555 1_555 1_555 yes
N(81) C(8) C(9) 121.99(2) 1_555 1_555 1_555 yes
C(7) C(8) C(9) 116.02(2) 1_555 1_555 1_555 yes
C(8) C(9) C(10) 121.60(2) 1_555 1_555 1_555 yes
C(8) C(9) H(9) 119.37(2) 1_555 1_555 1_555 yes
C(10) C(9) H(9) 119.02(2) 1_555 1_555 1_555 yes
N(1) C(10) C(5) 118.96(2) 1_555 1_555 1_555 yes
N(1) C(10) C(9) 119.93(2) 1_555 1_555 1_555 yes
C(5) C(10) C(9) 121.11(2) 1_555 1_555 1_555 yes
N(1) C(11) C(12) 117.94(3) 1_555 1_555 1_555 yes
N(1) C(11) C(13) 119.92(3) 1_555 1_555 1_555 yes
N(1) C(11) H(11) 113.98(3) 1_555 1_555 1_555 yes
C(12) C(11) C(13) 60.34(2) 1_555 1_555 1_555 yes
C(12) C(11) H(11) 117.31(3) 1_555 1_555 1_555 yes
C(13) C(11) H(11) 117.18(3) 1_555 1_555 1_555 yes
C(11) C(12) C(13) 59.65(2) 1_555 1_555 1_555 yes
C(11) C(12) H(12A) 117.78(4) 1_555 1_555 1_555 yes
C(11) C(12) H(12B) 115.00(3) 1_555 1_555 1_555 yes
C(13) C(12) H(12A) 118.44(3) 1_555 1_555 1_555 yes
C(13) C(12) H(12B) 116.27(3) 1_555 1_555 1_555 yes
H(12A) C(12) H(12B) 117.16(3) 1_555 1_555 1_555 yes
C(11) C(13) C(12) 60.00(2) 1_555 1_555 1_555 yes
C(11) C(13) H(13A) 118.80(3) 1_555 1_555 1_555 yes
C(11) C(13) H(13B) 115.19(3) 1_555 1_555 1_555 yes
C(12) C(13) H(13A) 117.14(4) 1_555 1_555 1_555 yes
C(12) C(13) H(13B) 117.93(3) 1_555 1_555 1_555 yes
H(13A) C(13) H(13B) 116.13(3) 1_555 1_555 1_555 yes
O(1) C(31) O(2) 122.73(3) 1_555 1_555 1_555 yes
O(1) C(31) C(3) 119.09(3) 1_555 1_555 1_555 yes
O(2) C(31) C(3) 118.17(3) 1_555 1_555 1_555 yes
N(81) C(82) C(83) 110.81(2) 1_555 1_555 1_555 yes
N(81) C(82) H(82A) 110.19(2) 1_555 1_555 1_555 yes
N(81) C(82) H(82B) 109.01(3) 1_555 1_555 1_555 yes
C(83) C(82) H(82A) 108.99(3) 1_555 1_555 1_555 yes
C(83) C(82) H(82B) 109.39(2) 1_555 1_555 1_555 yes
H(82A) C(82) H(82B) 108.41(3) 1_555 1_555 1_555 yes
N(84) C(83) C(82) 109.13(2) 1_555 1_555 1_555 yes
N(84) C(83) H(83A) 108.71(2) 1_555 1_555 1_555 yes
N(84) C(83) H(83B) 107.44(3) 1_555 1_555 1_555 yes
C(82) C(83) H(83A) 109.66(3) 1_555 1_555 1_555 yes
C(82) C(83) H(83B) 110.76(2) 1_555 1_555 1_555 yes
H(83A) C(83) H(83B) 111.06(3) 1_555 1_555 1_555 yes
N(84) C(85) C(86) 110.39(2) 1_555 1_555 1_555 yes
N(84) C(85) H(85A) 107.11(3) 1_555 1_555 1_555 yes
N(84) C(85) H(85B) 108.89(2) 1_555 1_555 1_555 yes
C(86) C(85) H(85A) 110.52(2) 1_555 1_555 1_555 yes
C(86) C(85) H(85B) 109.98(3) 1_555 1_555 1_555 yes
H(85A) C(85) H(85B) 109.90(2) 1_555 1_555 1_555 yes
N(81) C(86) C(85) 110.61(2) 1_555 1_555 1_555 yes
N(81) C(86) H(86A) 111.05(2) 1_555 1_555 1_555 yes
N(81) C(86) H(86B) 108.94(2) 1_555 1_555 1_555 yes
C(85) C(86) H(86A) 109.58(2) 1_555 1_555 1_555 yes
C(85) C(86) H(86B) 107.67(2) 1_555 1_555 1_555 yes
H(86A) C(86) H(86B) 108.91(2) 1_555 1_555 1_555 yes
O(8) H(8A) O(7) 170.73(2) 1_555 1_555 4_564 yes
O(8) H(8B) O(4) 156.25(2) 1_555 1_555 1_555 yes
O(9) H(9A) O(4) 152.70(2) 1_555 1_555 1_555 yes
O(9) H(9B) O(11) 169.74(2) 1_555 1_555 1_555 yes
O(10) H(10A) O(7) 166.48(2) 1_555 1_555 1_555 yes
O(2) H(10B) O(10) 177.04(2) 4_565 1_555 1_555 yes
O(6) H(84A) N(84) 160.87(2) 3_667 1_555 1_555 yes
O(12) H(84B) N(84) 161.80(2) 1_655 1_555 1_555 yes
O(5) H(11A) O(11) 168.26(2) 2_546 1_555 1_555 yes
O(4) H(11B) O(11) 163.84(2) 3_566 1_555 1_555 yes
O(5) H(12C) O(12) 162.95(4) 4_565 1_555 1_555 yes
O(6) H(12D) O(12) 163.40(3) 1_555 1_555 1_555 yes

loop_
_geom_bond_atom_site_label_1
_geom_bond_atom_site_label_2
_geom_bond_distance
_geom_bond_site_symmetry_1
_geom_bond_site_symmetry_2
_geom_bond_publ_flag
CU O(1) 1.9127(3) 1_555 1_555 yes
CU O(3) 1.9393(3) 1_555 1_555 yes
CU O(8) 1.9795(3) 1_555 1_555 yes
CU O(9) 1.9988(3) 1_555 1_555 yes
S O(4) 1.4853(3) 1_555 1_555 yes
S O(5) 1.4716(3) 1_555 1_555 yes
S O(6) 1.4739(4) 1_555 1_555 yes
S O(7) 1.4826(4) 1_555 1_555 yes
F C(7) 1.3528(5) 1_555 1_555 yes
O(1) C(31) 1.2800(4) 1_555 1_555 yes
O(2) C(31) 1.2459(4) 1_555 1_555 yes
O(2) H(10B) 1.7472(3) 1_555 4_564 yes
O(3) C(4) 1.2745(4) 1_555 1_555 yes
O(8) H(8A) 0.9700(3) 1_555 1_555 yes
O(8) H(8B) 0.9700(3) 1_555 1_555 yes
O(9) H(9A) 0.9700(3) 1_555 1_555 yes
O(9) H(9B) 0.9700(3) 1_555 1_555 yes
O(10) H(10A) 0.9700(3) 1_555 1_555 yes
O(10) H(10B) 0.9700(3) 1_555 1_555 yes
O(4) H(8B) 1.8230(3) 1_555 1_555 yes
O(4) H(9A) 1.9143(3) 1_555 1_555 yes
O(4) H(11B) 1.8589(3) 1_555 3_566 yes
O(5) H(11A) 1.7896(4) 1_555 2_556 yes
O(5) H(12C) 1.9241(4) 1_555 4_564 yes
O(6) H(84A) 1.7275(3) 1_555 3_667 yes
O(6) H(12D) 1.7897(4) 1_555 1_555 yes
O(7) H(8A) 1.7345(4) 1_555 4_565 yes
O(7) H(10A) 1.7871(4) 1_555 1_555 yes
O(11) H(9B) 1.6768(4) 1_555 1_555 yes
O(11) H(11A) 0.9700(4) 1_555 1_555 yes
O(11) H(11B) 0.9700(3) 1_555 1_555 yes
O(12) H(84B) 1.7369(4) 1_555 1_455 yes
O(12) H(12C) 0.9700(4) 1_555 1_555 yes
O(12) H(12D) 0.9700(4) 1_555 1_555 yes
N(1) C(2) 1.3386(3) 1_555 1_555 yes
N(1) C(10) 1.3912(4) 1_555 1_555 yes
N(1) C(11) 1.4520(4) 1_555 1_555 yes
N(81) C(8) 1.3883(3) 1_555 1_555 yes
N(81) C(82) 1.4717(4) 1_555 1_555 yes
N(81) C(86) 1.4675(4) 1_555 1_555 yes
N(84) C(83) 1.4879(4) 1_555 1_555 yes
N(84) C(85) 1.4937(4) 1_555 1_555 yes
N(84) H(84A) 1.0360(3) 1_555 1_555 yes
N(84) H(84B) 1.0360(3) 1_555 1_555 yes
C(2) C(3) 1.3823(4) 1_555 1_555 yes
C(2) H(2) 1.0830(3) 1_555 1_555 yes
C(3) C(4) 1.4270(4) 1_555 1_555 yes
C(3) C(31) 1.5011(3) 1_555 1_555 yes
C(4) C(5) 1.4515(3) 1_555 1_555 yes
C(5) C(6) 1.4119(4) 1_555 1_555 yes
C(5) C(10) 1.4065(3) 1_555 1_555 yes
C(6) C(7) 1.3698(3) 1_555 1_555 yes
C(6) H(6) 1.0830(3) 1_555 1_555 yes
C(7) C(8) 1.4262(4) 1_555 1_555 yes
C(8) C(9) 1.3967(4) 1_555 1_555 yes
C(9) C(10) 1.4046(3) 1_555 1_555 yes
C(9) H(9) 1.0830(3) 1_555 1_555 yes
C(11) C(12) 1.5031(5) 1_555 1_555 yes
C(11) C(13) 1.4979(5) 1_555 1_555 yes
C(11) H(11) 1.0970(3) 1_555 1_555 yes
C(12) C(13) 1.5083(5) 1_555 1_555 yes
C(12) H(12A) 1.0950(3) 1_555 1_555 yes
C(12) H(12B) 1.0950(4) 1_555 1_555 yes
C(13) H(13A) 1.0950(4) 1_555 1_555 yes
C(13) H(13B) 1.0950(4) 1_555 1_555 yes
C(82) C(83) 1.5162(4) 1_555 1_555 yes
C(82) H(82A) 1.0950(3) 1_555 1_555 yes
C(82) H(82B) 1.0950(3) 1_555 1_555 yes
C(83) H(83A) 1.0950(3) 1_555 1_555 yes
C(83) H(83B) 1.0950(3) 1_555 1_555 yes
C(85) C(86) 1.5180(4) 1_555 1_555 yes
C(85) H(85A) 1.0950(3) 1_555 1_555 yes
C(85) H(85B) 1.0950(3) 1_555 1_555 yes
C(86) H(86A) 1.0950(3) 1_555 1_555 yes
C(86) H(86B) 1.0950(3) 1_555 1_555 yes
